data_1541728
loop_
_publ_author_name
'Pretsch, T.'
'Hartl, H.'
'Bruedgam, I.'

_publ_section_title
;
 Konformation und Vernetzung von (Cu C N)6 - Ringen in polymeren
 Cyanocupraten(I) (infty n)(Cu2 (C N)(3))(-) (n = 2, 3)
;
_journal_name_full 'Zeitschrift fuer Anorganische und Allgemeine Chemie'
_journal_page_first 353
_journal_page_last 360
_journal_volume 630
_journal_year 2004
_chemical_formula_sum 'C9 H16 Cu2 N4'
_chemical_name_systematic '(N H2 (C3 H7)2) (Cu2 (C N)3)'
_space_group_IT_number 61
_symmetry_space_group_name_Hall '-P 2ac 2ab'
_symmetry_space_group_name_H-M 'P b c a'
_cell_angle_alpha 90
_cell_angle_beta 90
_cell_angle_gamma 90
_cell_formula_units_Z 8
_cell_length_a 12.848
_cell_length_b 13.37
_cell_length_c 13.967
_cell_volume 2399.220
_citation_journal_id_ASTM ZAACAB
_cod_data_source_file Pretsch_ZAACAB_2004_541.cif
_cod_data_source_block C9H16Cu2N4
_cod_original_cell_volume 2399.22
_cod_database_code 1541728

loop_
_symmetry_equiv_pos_as_xyz
x,y,z
-x+1/2,-y,z+1/2
x+1/2,-y+1/2,-z
-x,y+1/2,-z+1/2
-x,-y,-z
x-1/2,y,-z-1/2
-x-1/2,y-1/2,z
x,-y-1/2,z-1/2

loop_
_atom_site_label
_atom_site_type_symbol
_atom_site_fract_x
_atom_site_fract_y
_atom_site_fract_z
_atom_site_occupancy
_atom_site_U_iso_or_equiv
Cu1 Cu+1 0.394721 0.186633 0.636278 1 0.0
C2 C+2 0.54314 -0.1065 0.94547 1 0.0
C9 C+3 0.71681 0.30004 0.69895 1 0.0
H7 H-1 0.704 0.345 0.016 1 0.0
H12 H-1 0.734 0.5465 0.713 1 0.0
H1 H+1 0.68 0.472 0.8593 1 0.0
H8 H-1 0.6 0.32 0.04 1 0.0
Cu2 Cu+1 0.548509 0.050777 0.941696 1 0.0
H5 H-1 0.491 0.3591 0.7965 1 0.0
H4 H-1 0.459 0.338 0.913 1 0.0
C8 C+3 0.76132 0.48423 0.69512 1 0.0
N1 N-3 0.49498 0.09973 0.81703 1 0.0
C7 C+2 0.68782 0.40451 0.73158 1 0.0
C1 C+2 0.46395 0.13169 0.74539 1 0.0
H15 H-1 0.668 0.2556 0.711 1 0.0
H2 H+1 0.757 0.3928 0.8582 1 0.0
N2 N-3 0.42683 0.32222 0.59089 1 0.0
H9 H-1 0.619 0.423 0.0201 1 0.0
C6 C+3 0.63677 0.35956 0.00038 1 0.0
H13 H-1 0.755 0.482 0.6311 1 0.0
H14 H-1 0.725 0.3 0.632 1 0.0
C3 C+2 0.27699 0.12684 0.5722 1 0.0
N4 N-3 0.68959 0.40936 0.83967 1 0.0
H16 H-1 0.778 0.273 0.721 1 0.0
H10 H-1 0.6165 0.4269 0.7172 1 0.0
H6 H-1 0.489 0.439 0.877 1 0.0
N3 N-3 0.69587 0.09534 0.947 1 0.0
C4 C+2 0.61424 0.34416 0.89521 1 0.0
H3 H-1 0.63 0.273 0.8762 1 0.0
C5 C+3 0.50381 0.36991 0.86839 1 0.0
H11 H-1 0.825 0.476 0.7187 1 0.0
